data_1010641
loop_
_publ_author_name
'Stoll, P'

_publ_section_title 'Raumgitter von Komplexsalzen'
_journal_coden_ASTM ETZUDR
_journal_name_full 'Diss. ETH Zuerich'
_journal_page_first 1
_journal_page_last 46
_journal_volume 1
_journal_year 1926
_chemical_formula_structural 'Co (N H3)6 I3'
_chemical_formula_sum 'Co H18 I3 N6'
_chemical_name_systematic 'Hexaamminecobalt(III) iodide'
_space_group_IT_number 224
_symmetry_cell_setting cubic
_symmetry_space_group_name_Hall '-P 4bc 2bc 3'
_symmetry_space_group_name_H-M 'P n -3 m :2'
_cell_angle_alpha 90
_cell_angle_beta 90
_cell_angle_gamma 90
_cell_formula_units_Z 4
_cell_length_a 10.92
_cell_length_b 10.92
_cell_length_c 10.92
_cell_volume 1302.2
_cod_original_sg_symbol_H-M 'P n -3 m Z'
_cod_original_formula_sum 'H18 Co I3 N6'
_cod_database_code 1010641

loop_
_symmetry_equiv_pos_as_xyz
x,y,z
x,1/2-y,1/2-z
1/2-x,y,1/2-z
1/2-x,1/2-y,z
x,z,y
x,1/2-z,1/2-y
1/2-x,z,1/2-y
1/2-x,1/2-z,y
y,z,x
1/2-y,1/2-z,x
y,1/2-z,1/2-x
1/2-y,z,1/2-x
z,y,x
1/2-z,1/2-y,x
z,1/2-y,1/2-x
1/2-z,y,1/2-x
z,x,y
1/2-z,x,1/2-y
1/2-z,1/2-x,y
z,1/2-x,1/2-y
y,x,z
1/2-y,x,1/2-z
1/2-y,1/2-x,z
y,1/2-x,1/2-z
-x,-y,-z
-x,1/2+y,1/2+z
1/2+x,-y,1/2+z
1/2+x,1/2+y,-z
-x,-z,-y
-x,1/2+z,1/2+y
1/2+x,-z,1/2+y
1/2+x,1/2+z,-y
-y,-z,-x
1/2+y,1/2+z,-x
-y,1/2+z,1/2+x
1/2+y,-z,1/2+x
-z,-y,-x
1/2+z,1/2+y,-x
-z,1/2+y,1/2+x
1/2+z,-y,1/2+x
-z,-x,-y
1/2+z,-x,1/2+y
1/2+z,1/2+x,-y
-z,1/2+x,1/2+y
-y,-x,-z
1/2+y,-x,1/2+z
1/2+y,1/2+x,-z
-y,1/2+x,1/2+z

loop_
_atom_site_label
_atom_site_type_symbol
_atom_site_symmetry_multiplicity
_atom_site_Wyckoff_symbol
_atom_site_fract_x
_atom_site_fract_y
_atom_site_fract_z
_atom_site_occupancy
_atom_site_attached_hydrogens
_atom_site_calc_flag
Co1 Co3+ 4 b 0. 0. 0. 1. 0 d
I1 I1- 12 g 0.625 0.25 0.25 1. 0 d
N1 N3- 24 k 0.375 0.375 0.25 1. 3 d

loop_
_atom_type_symbol
_atom_type_oxidation_number
Co3+ 3.000
I1- -1.000
N3- -3.000
H1+ 1.000
